data_7242107
loop_
_publ_author_name
'Zilla, Mahesh K.'
'Mahajan, Sheena'
'Khajuria, Rajni'
'Gupta, Vivek K.'
'Kapoor, Kamal K.'
'Ali, Asif'

_publ_section_title
;
 An efficient synthesis of 4-phenoxy-quinazoline, 2-phenoxy-quinoxaline,
 and 2-phenoxy-pyridine derivatives using aryne chemistry
;
_journal_issue 6
_journal_name_full 'RSC Advances'
_journal_page_first 3477
_journal_page_last 3483
_journal_paper_doi 10.1039/D0RA09994E
_journal_volume 11
_journal_year 2021
_chemical_formula_moiety 'C22 H16 N2 O'
_chemical_formula_sum 'C22 H16 N2 O'
_chemical_formula_weight 324.37
_space_group_IT_number 2
_space_group_name_Hall '-P 1'
_space_group_name_H-M_alt 'P -1'
_symmetry_cell_setting triclinic
_symmetry_space_group_name_Hall '-P 1'
_symmetry_space_group_name_H-M 'P -1'
_atom_sites_solution_hydrogens geom
_atom_sites_solution_primary direct
_atom_sites_solution_secondary difmap
_audit_block_doi 10.5517/ccdc.csd.cc1kqk2x
_audit_creation_method SHELXL-97
_audit_update_record
;
2020-04-21 deposited with the CCDC.	2021-01-04 downloaded from the CCDC.
;
_cell_angle_alpha 73.012(14)
_cell_angle_beta 75.211(13)
_cell_angle_gamma 67.352(15)
_cell_formula_units_Z 2
_cell_length_a 8.1694(12)
_cell_length_b 9.7524(16)
_cell_length_c 11.8980(18)
_cell_measurement_reflns_used 1471
_cell_measurement_temperature 293(2)
_cell_measurement_theta_max 26.0950
_cell_measurement_theta_min 4.1210
_cell_volume 825.6(2)
_computing_cell_refinement 'CrysAlisPro (Oxford Diffraction,2010)'
_computing_data_collection 'CrysAlisPro (Oxford Diffraction,2010)'
_computing_data_reduction 'CrysAlisPro (Oxford Diffraction,2010)'
_computing_molecular_graphics 'ORTEP3 (Farrugia, 2012)'
_computing_publication_material 'PLATON (Spek,2009)'
_computing_structure_refinement 'SHELXL-97 (Sheldrick, 2008)'
_computing_structure_solution 'SHELXS-97 (Sheldrick, 2008)'
_diffrn_ambient_temperature 293(2)
_diffrn_detector_area_resol_mean 16.1049
_diffrn_measured_fraction_theta_full 0.996
_diffrn_measured_fraction_theta_max 0.996
_diffrn_measurement_device_type 'Xcalibur, Sapphire3'
_diffrn_measurement_method 'Omega Scan'
_diffrn_radiation_monochromator graphite
_diffrn_radiation_source 'fine-focus sealed tube'
_diffrn_radiation_type MoK\a
_diffrn_radiation_wavelength 0.71073
_diffrn_reflns_av_R_equivalents 0.0281
_diffrn_reflns_av_sigmaI/netI 0.0564
_diffrn_reflns_limit_h_max 10
_diffrn_reflns_limit_h_min -10
_diffrn_reflns_limit_k_max 5
_diffrn_reflns_limit_k_min -12
_diffrn_reflns_limit_l_max 14
_diffrn_reflns_limit_l_min -14
_diffrn_reflns_number 5807
_diffrn_reflns_theta_full 26.00
_diffrn_reflns_theta_max 26.00
_diffrn_reflns_theta_min 3.52
_diffrn_standards_decay_% 0
_diffrn_standards_interval_count 0
_diffrn_standards_interval_time 0
_diffrn_standards_number 0
_exptl_absorpt_coefficient_mu 0.081
_exptl_absorpt_correction_T_max 1.00000
_exptl_absorpt_correction_T_min 0.86769
_exptl_absorpt_correction_type multi-scan
_exptl_absorpt_process_details
;
CrysAlisPro, Agilent Technologies,
Version 1.171.36.28 (release 01-02-2013 CrysAlis171 .NET)
(compiled Feb  1 2013,16:14:44)
Empirical absorption correction using spherical harmonics,
 implemented in SCALE3 ABSPACK scaling algorithm.
;
_exptl_crystal_colour WHITE
_exptl_crystal_density_diffrn 1.305
_exptl_crystal_density_method 'not measured'
_exptl_crystal_description BLOCK
_exptl_crystal_F_000 340
_exptl_crystal_size_max 0.30
_exptl_crystal_size_mid 0.20
_exptl_crystal_size_min 0.20
_refine_diff_density_max 0.172
_refine_diff_density_min -0.162
_refine_diff_density_rms 0.035
_refine_ls_extinction_coef 0.039(5)
_refine_ls_extinction_expression Fc^*^=kFc[1+0.001xFc^2^\l^3^/sin(2\q)]^-1/4^
_refine_ls_extinction_method SHELXL
_refine_ls_goodness_of_fit_ref 1.042
_refine_ls_hydrogen_treatment constr
_refine_ls_matrix_type full
_refine_ls_number_parameters 227
_refine_ls_number_reflns 3223
_refine_ls_number_restraints 0
_refine_ls_restrained_S_all 1.042
_refine_ls_R_factor_all 0.0945
_refine_ls_R_factor_gt 0.0533
_refine_ls_shift/su_max 0.000
_refine_ls_shift/su_mean 0.000
_refine_ls_structure_factor_coef Fsqd
_refine_ls_weighting_details 'calc w=1/[\s^2^(Fo^2^)+(0.0580P)^2^+0.0032P] where P=(Fo^2^+2Fc^2^)/3'
_refine_ls_weighting_scheme calc
_refine_ls_wR_factor_gt 0.1235
_refine_ls_wR_factor_ref 0.1519
_reflns_number_gt 1919
_reflns_number_total 3223
_reflns_threshold_expression >2sigma(I)
_cod_data_source_file d0ra09994e2.cif
_cod_data_source_block asif-py-py-2
_cod_depositor_comments
;
The following automatic conversions were performed:

data item '_refine_ls_hydrogen_treatment' value 'CONSTR' was changed
to 'constr' in accordance with the
/home/data/users/saulius/crontab/automatic-downloads/rss-feeds/RSC/lib/dictionaries/cif_core.dic
dictionary named 'cif_core.dic' version 2.4.2 last updated on
2011-04-26.

data item '_symmetry_cell_setting' value 'TRICLINIC' was changed to
'triclinic' in accordance with the
/home/data/users/saulius/crontab/automatic-downloads/rss-feeds/RSC/lib/dictionaries/cif_core.dic
dictionary named 'cif_core.dic' version 2.4.2 last updated on
2011-04-26.

Automatic conversion script
Id: cif_fix_values 7556 2019-12-06 15:28:31Z antanas 
;
_cod_original_sg_symbol_Hall -P1
_cod_original_sg_symbol_H-M P-1
_cod_database_code 7242107

loop_
_symmetry_equiv_pos_as_xyz
'x, y, z'
'-x, -y, -z'

loop_
_atom_site_label
_atom_site_type_symbol
_atom_site_fract_x
_atom_site_fract_y
_atom_site_fract_z
_atom_site_U_iso_or_equiv
_atom_site_adp_type
_atom_site_occupancy
_atom_site_symmetry_multiplicity
_atom_site_calc_flag
_atom_site_refinement_flags
_atom_site_disorder_assembly
_atom_site_disorder_group
C1 C 0.3478(3) 0.8635(2) -0.00625(16) 0.0432(5) Uani 1 1 d . . .
H1 H 0.3643 0.9576 -0.0333 0.052 Uiso 1 1 calc R . .
C4 C 0.3015(2) 0.5874(2) 0.08370(16) 0.0399(5) Uani 1 1 d . . .
N3 N 0.3870(2) 0.6321(2) 0.14242(14) 0.0444(5) Uani 1 1 d . . .
C19 C 0.2802(2) 0.4378(2) 0.13637(17) 0.0424(5) Uani 1 1 d . . .
O1 O 0.4980(2) 0.81204(17) 0.15141(12) 0.0609(5) Uani 1 1 d . . .
C5 C 0.2398(3) 0.6764(2) -0.02024(17) 0.0434(5) Uani 1 1 d . . .
H5 H 0.1835 0.6417 -0.0595 0.052 Uiso 1 1 calc R . .
C6 C 0.2611(3) 0.8173(2) -0.06664(16) 0.0411(5) Uani 1 1 d . . .
N20 N 0.2098(2) 0.3867(2) 0.07378(15) 0.0521(5) Uani 1 1 d . . .
C24 C 0.3327(3) 0.3538(3) 0.24399(19) 0.0550(6) Uani 1 1 d . . .
H24 H 0.3806 0.3918 0.2863 0.066 Uiso 1 1 calc R . .
C7 C 0.1943(3) 0.9159(2) -0.17783(17) 0.0432(5) Uani 1 1 d . . .
C2 C 0.4087(3) 0.7641(3) 0.09603(18) 0.0460(6) Uani 1 1 d . . .
C22 C 0.2422(3) 0.1603(3) 0.2248(2) 0.0660(7) Uani 1 1 d . . .
H22 H 0.2276 0.0655 0.2527 0.079 Uiso 1 1 calc R . .
C21 C 0.1927(3) 0.2507(3) 0.1189(2) 0.0600(7) Uani 1 1 d . . .
H21 H 0.1439 0.2146 0.0757 0.072 Uiso 1 1 calc R . .
C12 C 0.1114(3) 1.0709(3) -0.18974(18) 0.0555(6) Uani 1 1 d . . .
H12 H 0.0968 1.1150 -0.1267 0.067 Uiso 1 1 calc R . .
C13 C 0.5798(3) 0.7112(3) 0.24783(18) 0.0510(6) Uani 1 1 d . . .
C8 C 0.2132(3) 0.8528(3) -0.27281(18) 0.0549(6) Uani 1 1 d . . .
H8 H 0.2657 0.7481 -0.2660 0.066 Uiso 1 1 calc R . .
C9 C 0.1546(3) 0.9446(3) -0.37722(19) 0.0652(7) Uani 1 1 d . . .
H9 H 0.1706 0.9020 -0.4413 0.078 Uiso 1 1 calc R . .
C18 C 0.7371(3) 0.5966(3) 0.2304(2) 0.0595(7) Uani 1 1 d . . .
H18 H 0.7882 0.5786 0.1544 0.071 Uiso 1 1 calc R . .
C23 C 0.3136(3) 0.2129(3) 0.2883(2) 0.0670(7) Uani 1 1 d . . .
H23 H 0.3490 0.1542 0.3607 0.080 Uiso 1 1 calc R . .
C17 C 0.8199(3) 0.5072(3) 0.3271(2) 0.0685(8) Uani 1 1 d . . .
H17 H 0.9272 0.4274 0.3166 0.082 Uiso 1 1 calc R . .
C11 C 0.0499(3) 1.1615(3) -0.2936(2) 0.0683(7) Uani 1 1 d . . .
H11 H -0.0073 1.2658 -0.2999 0.082 Uiso 1 1 calc R . .
C10 C 0.0729(3) 1.0984(3) -0.3871(2) 0.0717(8) Uani 1 1 d . . .
H10 H 0.0330 1.1598 -0.4576 0.086 Uiso 1 1 calc R . .
C14 C 0.5040(4) 0.7407(3) 0.3574(2) 0.0819(10) Uani 1 1 d . . .
H14 H 0.3968 0.8205 0.3678 0.098 Uiso 1 1 calc R . .
C16 C 0.7462(4) 0.5349(3) 0.4374(2) 0.0809(9) Uani 1 1 d . . .
H16 H 0.8030 0.4751 0.5024 0.097 Uiso 1 1 calc R . .
C15 C 0.5877(4) 0.6512(4) 0.4523(2) 0.1031(13) Uani 1 1 d . . .
H15 H 0.5361 0.6696 0.5280 0.124 Uiso 1 1 calc R . .

loop_
_atom_site_aniso_label
_atom_site_aniso_U_11
_atom_site_aniso_U_22
_atom_site_aniso_U_33
_atom_site_aniso_U_23
_atom_site_aniso_U_13
_atom_site_aniso_U_12
C1 0.0497(12) 0.0397(12) 0.0402(11) -0.0061(9) -0.0092(10) -0.0158(10)
C4 0.0354(11) 0.0396(12) 0.0414(11) -0.0096(9) -0.0043(9) -0.0097(9)
N3 0.0466(10) 0.0436(11) 0.0436(10) -0.0093(8) -0.0101(8) -0.0143(8)
C19 0.0320(11) 0.0441(13) 0.0447(12) -0.0085(10) -0.0029(9) -0.0090(9)
O1 0.0877(12) 0.0516(10) 0.0562(9) -0.0010(8) -0.0361(9) -0.0293(9)
C5 0.0405(11) 0.0471(13) 0.0438(12) -0.0115(10) -0.0088(9) -0.0138(10)
C6 0.0386(11) 0.0428(13) 0.0376(11) -0.0095(9) -0.0028(9) -0.0109(9)
N20 0.0510(11) 0.0495(12) 0.0591(12) -0.0115(10) -0.0096(9) -0.0199(9)
C24 0.0576(14) 0.0525(15) 0.0528(14) -0.0012(11) -0.0144(11) -0.0202(12)
C7 0.0400(12) 0.0487(14) 0.0390(11) -0.0053(10) -0.0070(9) -0.0156(10)
C2 0.0517(13) 0.0473(14) 0.0432(12) -0.0130(10) -0.0118(10) -0.0161(11)
C22 0.0544(15) 0.0465(15) 0.0889(19) -0.0029(14) -0.0062(13) -0.0202(12)
C21 0.0556(15) 0.0493(15) 0.0771(17) -0.0152(13) -0.0077(12) -0.0206(12)
C12 0.0647(15) 0.0510(15) 0.0482(13) -0.0061(11) -0.0147(11) -0.0168(12)
C13 0.0638(15) 0.0490(14) 0.0454(13) -0.0045(10) -0.0207(11) -0.0212(12)
C8 0.0529(14) 0.0621(16) 0.0478(13) -0.0117(12) -0.0128(10) -0.0146(12)
C9 0.0657(16) 0.091(2) 0.0449(13) -0.0113(13) -0.0138(12) -0.0318(15)
C18 0.0681(16) 0.0572(16) 0.0544(14) -0.0173(12) -0.0120(12) -0.0171(13)
C23 0.0657(17) 0.0589(17) 0.0625(15) 0.0090(13) -0.0124(13) -0.0211(13)
C17 0.0665(16) 0.0570(17) 0.0780(17) -0.0124(14) -0.0261(14) -0.0089(13)
C11 0.0733(17) 0.0585(17) 0.0637(15) 0.0053(13) -0.0238(13) -0.0175(13)
C10 0.0724(18) 0.083(2) 0.0539(15) 0.0126(14) -0.0263(13) -0.0299(15)
C14 0.0798(19) 0.086(2) 0.0515(15) -0.0149(15) -0.0159(14) 0.0058(16)
C16 0.091(2) 0.078(2) 0.0634(17) 0.0000(15) -0.0380(16) -0.0121(17)
C15 0.111(2) 0.111(3) 0.0480(15) -0.0128(16) -0.0234(16) 0.008(2)

loop_
_atom_type_symbol
_atom_type_description
_atom_type_scat_dispersion_real
_atom_type_scat_dispersion_imag
_atom_type_scat_source
C C 0.0033 0.0016 'International Tables Vol C Tables 4.2.6.8 and 6.1.1.4'
H H 0.0000 0.0000 'International Tables Vol C Tables 4.2.6.8 and 6.1.1.4'
N N 0.0061 0.0033 'International Tables Vol C Tables 4.2.6.8 and 6.1.1.4'
O O 0.0106 0.0060 'International Tables Vol C Tables 4.2.6.8 and 6.1.1.4'

loop_
_geom_angle_atom_site_label_1
_geom_angle_atom_site_label_2
_geom_angle_atom_site_label_3
_geom_angle
_geom_angle_site_symmetry_1
_geom_angle_site_symmetry_3
_geom_angle_publ_flag
C6 C1 C2 117.3(2) . . ?
C6 C1 H1 121.3 . . ?
C2 C1 H1 121.3 . . ?
N3 C4 C5 121.9(2) . . ?
N3 C4 C19 116.25(17) . . ?
C5 C4 C19 121.89(18) . . ?
C2 N3 C4 116.98(17) . . ?
N20 C19 C24 121.8(2) . . ?
N20 C19 C4 116.74(18) . . ?
C24 C19 C4 121.42(19) . . ?
C2 O1 C13 118.76(18) . . ?
C4 C5 C6 120.19(18) . . ?
C4 C5 H5 119.9 . . ?
C6 C5 H5 119.9 . . ?
C1 C6 C5 118.00(18) . . ?
C1 C6 C7 120.8(2) . . ?
C5 C6 C7 121.24(18) . . ?
C21 N20 C19 117.58(19) . . ?
C23 C24 C19 119.2(2) . . ?
C23 C24 H24 120.4 . . ?
C19 C24 H24 120.4 . . ?
C12 C7 C8 118.37(18) . . ?
C12 C7 C6 121.49(18) . . ?
C8 C7 C6 120.14(19) . . ?
N3 C2 O1 118.81(18) . . ?
N3 C2 C1 125.6(2) . . ?
O1 C2 C1 115.6(2) . . ?
C23 C22 C21 118.2(3) . . ?
C23 C22 H22 120.9 . . ?
C21 C22 H22 120.9 . . ?
N20 C21 C22 124.0(2) . . ?
N20 C21 H21 118.0 . . ?
C22 C21 H21 118.0 . . ?
C11 C12 C7 121.0(2) . . ?
C11 C12 H12 119.5 . . ?
C7 C12 H12 119.5 . . ?
C18 C13 C14 121.6(2) . . ?
C18 C13 O1 120.82(19) . . ?
C14 C13 O1 117.4(2) . . ?
C9 C8 C7 120.2(2) . . ?
C9 C8 H8 119.9 . . ?
C7 C8 H8 119.9 . . ?
C10 C9 C8 120.3(2) . . ?
C10 C9 H9 119.8 . . ?
C8 C9 H9 119.8 . . ?
C13 C18 C17 118.8(2) . . ?
C13 C18 H18 120.6 . . ?
C17 C18 H18 120.6 . . ?
C22 C23 C24 119.1(2) . . ?
C22 C23 H23 120.4 . . ?
C24 C23 H23 120.4 . . ?
C16 C17 C18 120.4(2) . . ?
C16 C17 H17 119.8 . . ?
C18 C17 H17 119.8 . . ?
C10 C11 C12 120.0(2) . . ?
C10 C11 H11 120.0 . . ?
C12 C11 H11 120.0 . . ?
C11 C10 C9 120.0(2) . . ?
C11 C10 H10 120.0 . . ?
C9 C10 H10 120.0 . . ?
C13 C14 C15 118.9(2) . . ?
C13 C14 H14 120.6 . . ?
C15 C14 H14 120.6 . . ?
C17 C16 C15 119.4(2) . . ?
C17 C16 H16 120.3 . . ?
C15 C16 H16 120.3 . . ?
C14 C15 C16 120.9(2) . . ?
C14 C15 H15 119.6 . . ?
C16 C15 H15 119.6 . . ?

loop_
_geom_bond_atom_site_label_1
_geom_bond_atom_site_label_2
_geom_bond_distance
_geom_bond_site_symmetry_2
_geom_bond_publ_flag
C1 C6 1.384(3) . ?
C1 C2 1.385(3) . ?
C1 H1 0.9300 . ?
C4 N3 1.351(2) . ?
C4 C5 1.375(2) . ?
C4 C19 1.469(3) . ?
N3 C2 1.306(3) . ?
C19 N20 1.338(2) . ?
C19 C24 1.375(3) . ?
O1 C2 1.369(2) . ?
O1 C13 1.399(2) . ?
C5 C6 1.384(3) . ?
C5 H5 0.9300 . ?
C6 C7 1.481(3) . ?
N20 C21 1.325(3) . ?
C24 C23 1.375(3) . ?
C24 H24 0.9300 . ?
C7 C12 1.379(3) . ?
C7 C8 1.387(3) . ?
C22 C23 1.362(3) . ?
C22 C21 1.366(3) . ?
C22 H22 0.9300 . ?
C21 H21 0.9300 . ?
C12 C11 1.378(3) . ?
C12 H12 0.9300 . ?
C13 C18 1.355(3) . ?
C13 C14 1.355(3) . ?
C8 C9 1.378(3) . ?
C8 H8 0.9300 . ?
C9 C10 1.369(4) . ?
C9 H9 0.9300 . ?
C18 C17 1.379(3) . ?
C18 H18 0.9300 . ?
C23 H23 0.9300 . ?
C17 C16 1.355(3) . ?
C17 H17 0.9300 . ?
C11 C10 1.362(3) . ?
C11 H11 0.9300 . ?
C10 H10 0.9300 . ?
C14 C15 1.364(3) . ?
C14 H14 0.9300 . ?
C16 C15 1.365(3) . ?
C16 H16 0.9300 . ?
C15 H15 0.9300 . ?

loop_
_geom_torsion_atom_site_label_1
_geom_torsion_atom_site_label_2
_geom_torsion_atom_site_label_3
_geom_torsion_atom_site_label_4
_geom_torsion
_geom_torsion_site_symmetry_1
_geom_torsion_site_symmetry_2
_geom_torsion_site_symmetry_3
_geom_torsion_site_symmetry_4
_geom_torsion_publ_flag
C5 C4 N3 C2 0.0(3) . . . . ?
C19 C4 N3 C2 179.28(17) . . . . ?
N3 C4 C19 N20 -174.42(15) . . . . ?
C5 C4 C19 N20 4.9(3) . . . . ?
N3 C4 C19 C24 4.7(3) . . . . ?
C5 C4 C19 C24 -176.05(17) . . . . ?
N3 C4 C5 C6 -1.3(3) . . . . ?
C19 C4 C5 C6 179.50(17) . . . . ?
C2 C1 C6 C5 0.7(3) . . . . ?
C2 C1 C6 C7 -179.05(17) . . . . ?
C4 C5 C6 C1 0.9(3) . . . . ?
C4 C5 C6 C7 -179.41(16) . . . . ?
C24 C19 N20 C21 -0.3(3) . . . . ?
C4 C19 N20 C21 178.78(18) . . . . ?
N20 C19 C24 C23 0.5(3) . . . . ?
C4 C19 C24 C23 -178.58(19) . . . . ?
C1 C6 C7 C12 -41.1(3) . . . . ?
C5 C6 C7 C12 139.2(2) . . . . ?
C1 C6 C7 C8 139.3(2) . . . . ?
C5 C6 C7 C8 -40.4(3) . . . . ?
C4 N3 C2 O1 -178.64(16) . . . . ?
C4 N3 C2 C1 1.7(3) . . . . ?
C13 O1 C2 N3 7.0(3) . . . . ?
C13 O1 C2 C1 -173.35(18) . . . . ?
C6 C1 C2 N3 -2.1(3) . . . . ?
C6 C1 C2 O1 178.27(16) . . . . ?
C19 N20 C21 C22 0.0(3) . . . . ?
C23 C22 C21 N20 0.0(4) . . . . ?
C8 C7 C12 C11 -0.5(3) . . . . ?
C6 C7 C12 C11 179.9(2) . . . . ?
C2 O1 C13 C18 76.4(3) . . . . ?
C2 O1 C13 C14 -109.1(3) . . . . ?
C12 C7 C8 C9 1.8(3) . . . . ?
C6 C7 C8 C9 -178.6(2) . . . . ?
C7 C8 C9 C10 -1.7(4) . . . . ?
C14 C13 C18 C17 0.8(4) . . . . ?
O1 C13 C18 C17 175.1(2) . . . . ?
C21 C22 C23 C24 0.1(3) . . . . ?
C19 C24 C23 C22 -0.4(3) . . . . ?
C13 C18 C17 C16 -0.8(4) . . . . ?
C7 C12 C11 C10 -0.9(4) . . . . ?
C12 C11 C10 C9 1.0(4) . . . . ?
C8 C9 C10 C11 0.3(4) . . . . ?
C18 C13 C14 C15 -0.8(5) . . . . ?
O1 C13 C14 C15 -175.2(3) . . . . ?
C18 C17 C16 C15 0.8(5) . . . . ?
C13 C14 C15 C16 0.8(5) . . . . ?
C17 C16 C15 C14 -0.7(6) . . . . ?
